data_7245347
loop_
_publ_author_name
'Miao, Yu-Qi'
'Li, Xin-Ying'
'Pan, Qiao-Jing'
'Ma, Yubin'
'Kang, Jia-Xin'
'Ma, Yan-Na'
'Liu, Zhenxing'
'Chen, Xuenian'

_publ_section_title
;
 A general photo-induced wide-scope regioselective hydroboration of
 alkenes without using a photocatalyst or an external initiator
;
_journal_issue 18
_journal_name_full 'Green Chemistry'
_journal_page_first 7113
_journal_page_last 7121
_journal_paper_doi 10.1039/D2GC02313J
_journal_volume 24
_journal_year 2022
_chemical_formula_moiety 'C20 H33 B N2 S'
_chemical_formula_sum 'C20 H33 B N2 S'
_chemical_formula_weight 344.35
_space_group_crystal_system monoclinic
_space_group_IT_number 14
_space_group_name_Hall '-P 2yn'
_space_group_name_H-M_alt 'P 1 21/n 1'
_atom_sites_solution_hydrogens geom
_atom_sites_solution_primary dual
_audit_creation_date 2021-12-24
_audit_creation_method
;
Olex2 1.5
(compiled 2021.12.09 svn.r5202d8cf for OlexSys, GUI svn.r6439)
;
_audit_update_record
;
2022-02-13 deposited with the CCDC.	2022-08-15 downloaded from the CCDC.
;
_cell_angle_alpha 90
_cell_angle_beta 91.570(2)
_cell_angle_gamma 90
_cell_formula_units_Z 4
_cell_length_a 7.8039(2)
_cell_length_b 17.1774(4)
_cell_length_c 14.8916(3)
_cell_measurement_reflns_used 6364
_cell_measurement_temperature 100.01(10)
_cell_measurement_theta_max 71.6940
_cell_measurement_theta_min 5.1530
_cell_volume 1995.48(8)
_computing_cell_refinement 'CrysAlisPro 1.171.40.53 (Rigaku OD, 2019)'
_computing_data_collection 'CrysAlisPro 1.171.40.53 (Rigaku OD, 2019)'
_computing_data_reduction 'CrysAlisPro 1.171.40.53 (Rigaku OD, 2019)'
_computing_molecular_graphics 'Olex2 1.5 (Dolomanov et al., 2009)'
_computing_publication_material 'Olex2 1.5 (Dolomanov et al., 2009)'
_computing_structure_refinement 'SHELXL 2018/3 (Sheldrick, 2015)'
_computing_structure_solution 'SHELXT 2018/2 (Sheldrick, 2018)'
_diffrn_ambient_environment N~2~
_diffrn_ambient_temperature 100.01(10)
_diffrn_detector 'CCD plate'
_diffrn_detector_area_resol_mean 8.0521
_diffrn_detector_type EosS2
_diffrn_measured_fraction_theta_full 0.998
_diffrn_measured_fraction_theta_max 0.976
_diffrn_measurement_details
;
List of Runs (angles in degrees, time in seconds):

  # Type    Start    End  Width  t~exp~   \w     \q     \k     \f   Frames
#--------------------------------------------------------------------------
  1  \w    -90.00 -54.00   1.00    1.00    --  -35.62 128.00 164.00   36
  2  \w    -55.00 -12.00   1.00    1.00    --  -35.62 143.00 -25.00   43
  3  \w     42.00  90.00   1.00    1.00    --   35.62-128.00  89.00   48
  4  \w    106.00 164.00   1.00    1.00    --  107.12 128.00 164.00   58
  5  \w    105.00 130.00   1.00    1.00    --  107.12 143.00 -25.00   25
  6  \w     55.00  80.00   1.00    1.00    --  107.12-128.00  89.00   25
  7  \w     46.00 130.00   1.00    1.00    --  107.12-143.00 -80.00   84
  8  \w   -101.00 -20.00   1.00    1.00    --  -35.62 -57.00 -90.00   81
  9  \w    -30.00  34.00   1.00    1.00    --   35.62 -57.00-180.00   64
 10  \w     19.00 104.00   1.00    1.00    --   35.62  38.00  30.00   85
 11  \w     38.00 129.00   1.00    1.00    --  107.12 -30.00-180.00   91
 12  \w    107.00 134.00   1.00    1.00    --  107.12 111.00 150.00   27
 13  \w    101.00 153.00   1.00    1.00    --  107.12 111.00-150.00   52
 14  \w     63.00 110.00   1.00    1.00    --  107.12 -95.00  60.00   47
 15  \w     90.00 174.00   1.00    1.00    --  107.12  30.00   0.00   84
 16  \w     41.00 130.00   1.00    1.00    --  107.12 -77.00-120.00   89
 17  \w     39.00 117.00   1.00    1.00    --  107.12 -30.00  30.00   78
;
_diffrn_measurement_device 'four-circle diffractometer'
_diffrn_measurement_device_type 'SuperNova, Dual, Cu at home/near, EosS2'
_diffrn_measurement_method '\w scans'
_diffrn_orient_matrix_type 'CrysAlisPro convention (1999,Acta A55,543-557)'
_diffrn_orient_matrix_UB_11 0.0450092000
_diffrn_orient_matrix_UB_12 0.0537548000
_diffrn_orient_matrix_UB_13 -0.0787818000
_diffrn_orient_matrix_UB_21 0.0211535000
_diffrn_orient_matrix_UB_22 -0.0715695000
_diffrn_orient_matrix_UB_23 -0.0610027000
_diffrn_orient_matrix_UB_31 -0.1910846000
_diffrn_orient_matrix_UB_32 0.0047488000
_diffrn_orient_matrix_UB_33 -0.0282573000
_diffrn_radiation_monochromator mirror
_diffrn_radiation_probe x-ray
_diffrn_radiation_type 'Cu K\a'
_diffrn_radiation_wavelength 1.54184
_diffrn_reflns_av_R_equivalents 0.0324
_diffrn_reflns_av_unetI/netI 0.0320
_diffrn_reflns_Laue_measured_fraction_full 0.998
_diffrn_reflns_Laue_measured_fraction_max 0.976
_diffrn_reflns_limit_h_max 5
_diffrn_reflns_limit_h_min -9
_diffrn_reflns_limit_k_max 20
_diffrn_reflns_limit_k_min -20
_diffrn_reflns_limit_l_max 17
_diffrn_reflns_limit_l_min -18
_diffrn_reflns_number 9265
_diffrn_reflns_point_group_measured_fraction_full 0.998
_diffrn_reflns_point_group_measured_fraction_max 0.976
_diffrn_reflns_theta_full 67.684
_diffrn_reflns_theta_max 71.440
_diffrn_reflns_theta_min 3.930
_diffrn_source 'micro-focus sealed X-ray tube'
_diffrn_source_type 'SuperNova (Cu) X-ray Source'
_exptl_absorpt_coefficient_mu 1.439
_exptl_absorpt_correction_T_max 1.00000
_exptl_absorpt_correction_T_min 0.56261
_exptl_absorpt_correction_type multi-scan
_exptl_absorpt_process_details
;
CrysAlisPro 1.171.40.53 (Rigaku Oxford Diffraction, 2019)
Empirical absorption correction using spherical harmonics,
 implemented in SCALE3 ABSPACK scaling algorithm.
;
_exptl_crystal_colour 'clear light colourless'
_exptl_crystal_colour_lustre clear
_exptl_crystal_colour_modifier light
_exptl_crystal_colour_primary colourless
_exptl_crystal_density_diffrn 1.146
_exptl_crystal_description block
_exptl_crystal_F_000 752
_exptl_crystal_size_max 0.01
_exptl_crystal_size_mid 0.01
_exptl_crystal_size_min 0.01
_refine_diff_density_max 0.508
_refine_diff_density_min -0.457
_refine_diff_density_rms 0.065
_refine_ls_extinction_method none
_refine_ls_goodness_of_fit_ref 1.135
_refine_ls_hydrogen_treatment constr
_refine_ls_matrix_type full
_refine_ls_number_parameters 225
_refine_ls_number_reflns 3794
_refine_ls_number_restraints 0
_refine_ls_restrained_S_all 1.135
_refine_ls_R_factor_all 0.0532
_refine_ls_R_factor_gt 0.0505
_refine_ls_shift/su_max 0.000
_refine_ls_shift/su_mean 0.000
_refine_ls_structure_factor_coef Fsqd
_refine_ls_weighting_details 'w=1/[\s^2^(Fo^2^)+(0.0545P)^2^+2.4705P] where P=(Fo^2^+2Fc^2^)/3'
_refine_ls_weighting_scheme calc
_refine_ls_wR_factor_gt 0.1330
_refine_ls_wR_factor_ref 0.1347
_reflns_Friedel_coverage 0.000
_reflns_number_gt 3580
_reflns_number_total 3794
_reflns_threshold_expression 'I > 2\s(I)'
_cod_data_source_file d2gc02313j2.cif
_cod_data_source_block 20211224-myq
_cod_depositor_comments 'Adding full bibliography for 7245347--7245349.cif.'
_cod_database_code 7245347
_shelx_shelxl_version_number 2018/3
_chemical_oxdiff_formula 'C1 N1 S1 B1'
_shelx_space_group_comment
;
The symmetry employed for this shelxl refinement is uniquely defined
by the following loop, which should always be used as a source of
symmetry information in preference to the above space-group names.
They are only intended as comments.
;
_shelx_estimated_absorpt_t_max 0.986
_shelx_estimated_absorpt_t_min 0.986
_olex2_refinement_description
;
1. Fixed Uiso
 At 1.2 times of:
  All B(H,H) groups, All C(H) groups
 At 1.5 times of:
  All C(H,H,H) groups
2.a Ternary CH refined with riding coordinates:
 C22(H22), C19(H19), C16(H16)
2.b Secondary CH2 refined with riding coordinates:
 B8(H8A,H8B)
2.c Aromatic/amide H refined with riding coordinates:
 C5(H5), C3(H3), C12(H12), C11(H11)
2.d Idealised Me refined as rotating group:
 C24(H24A,H24B,H24C), C21(H21A,H21B,H21C), C23(H23A,H23B,H23C), C15(H15A,H15B,
 H15C), C20(H20A,H20B,H20C), C14(H14A,H14B,H14C), C18(H18A,H18B,H18C), C17(H17A,
 H17B,H17C)
;
_olex2_submission_special_instructions 'No special instructions were received'
_oxdiff_exptl_absorpt_empirical_details
;
Empirical correction (ABSPACK) includes:
- Absorption correction using spherical harmonics
- Frame scaling
;
_oxdiff_exptl_absorpt_empirical_full_max 1.440
_oxdiff_exptl_absorpt_empirical_full_min 0.588

loop_
_space_group_symop_operation_xyz
'x, y, z'
'-x+1/2, y+1/2, -z+1/2'
'-x, -y, -z'
'x-1/2, -y-1/2, z-1/2'

loop_
_atom_site_label
_atom_site_type_symbol
_atom_site_fract_x
_atom_site_fract_y
_atom_site_fract_z
_atom_site_U_iso_or_equiv
_atom_site_adp_type
_atom_site_occupancy
_atom_site_site_symmetry_order
_atom_site_calc_flag
_atom_site_refinement_flags_posn
_atom_site_refinement_flags_adp
_atom_site_refinement_flags_occupancy
_atom_site_disorder_assembly
_atom_site_disorder_group
S7 S 0.39873(6) 0.29934(3) 0.38329(3) 0.01271(15) Uani 1 1 d . . . . .
N13 N 0.8203(2) 0.39223(10) 0.45457(11) 0.0140(4) Uani 1 1 d . . . . .
N10 N 0.7862(2) 0.28578(10) 0.52725(12) 0.0148(4) Uani 1 1 d . . . . .
C9 C 0.6987(3) 0.34606(12) 0.48972(13) 0.0118(4) Uani 1 1 d . . . . .
C4 C 0.6819(2) 0.40367(12) 0.14335(13) 0.0103(4) Uani 1 1 d . . . . .
C6 C 0.4564(2) 0.41234(12) 0.25356(13) 0.0100(4) Uani 1 1 d . . . . .
C5 C 0.5444(3) 0.44255(12) 0.18029(13) 0.0111(4) Uani 1 1 d . . . . .
H5 H 0.509575 0.489958 0.155758 0.013 Uiso 1 1 calc R U . . .
C22 C 0.7825(3) 0.43473(12) 0.06481(13) 0.0117(4) Uani 1 1 d . . . . .
H22 H 0.904233 0.427514 0.080567 0.014 Uiso 1 1 calc R U . . .
C1 C 0.5081(2) 0.34049(11) 0.29036(13) 0.0104(4) Uani 1 1 d . . . . .
C3 C 0.7298(3) 0.33237(12) 0.18108(13) 0.0112(4) Uani 1 1 d . . . . .
H3 H 0.820741 0.305455 0.156558 0.013 Uiso 1 1 calc R U . . .
C19 C 0.3050(3) 0.45732(12) 0.28982(13) 0.0122(4) Uani 1 1 d . . . . .
H19 H 0.284639 0.437861 0.350470 0.015 Uiso 1 1 calc R U . . .
C2 C 0.6478(3) 0.29970(11) 0.25368(13) 0.0112(4) Uani 1 1 d . . . . .
C24 C 0.7460(3) 0.38723(13) -0.02053(14) 0.0180(5) Uani 1 1 d . . . . .
H24A H 0.774141 0.333601 -0.009524 0.027 Uiso 1 1 calc R U . . .
H24B H 0.814253 0.406791 -0.068220 0.027 Uiso 1 1 calc R U . . .
H24C H 0.626766 0.391496 -0.037375 0.027 Uiso 1 1 calc R U . . .
C16 C 0.7057(3) 0.22098(12) 0.29029(14) 0.0145(4) Uani 1 1 d . . . . .
H16 H 0.677163 0.219275 0.353941 0.017 Uiso 1 1 calc R U . . .
C12 C 0.9804(3) 0.36043(14) 0.46920(15) 0.0202(5) Uani 1 1 d . . . . .
H12 H 1.083920 0.381094 0.450935 0.024 Uiso 1 1 calc R U . . .
C21 C 0.3356(3) 0.54495(12) 0.29703(15) 0.0182(5) Uani 1 1 d . . . . .
H21A H 0.442736 0.554403 0.328313 0.027 Uiso 1 1 calc R U . . .
H21B H 0.244321 0.568465 0.329419 0.027 Uiso 1 1 calc R U . . .
H21C H 0.338854 0.567049 0.237894 0.027 Uiso 1 1 calc R U . . .
C23 C 0.7570(3) 0.52129(12) 0.04577(14) 0.0174(4) Uani 1 1 d . . . . .
H23A H 0.641524 0.530161 0.024272 0.026 Uiso 1 1 calc R U . . .
H23B H 0.835537 0.537752 0.001054 0.026 Uiso 1 1 calc R U . . .
H23C H 0.777785 0.550417 0.099992 0.026 Uiso 1 1 calc R U . . .
C15 C 0.7893(3) 0.46469(13) 0.40557(15) 0.0197(5) Uani 1 1 d . . . . .
H15A H 0.770131 0.453452 0.342949 0.030 Uiso 1 1 calc R U . . .
H15B H 0.887110 0.498189 0.412923 0.030 Uiso 1 1 calc R U . . .
H15C H 0.690093 0.490092 0.428622 0.030 Uiso 1 1 calc R U . . .
C20 C 0.1443(3) 0.44036(14) 0.23236(16) 0.0199(5) Uani 1 1 d . . . . .
H20A H 0.163821 0.454742 0.171192 0.030 Uiso 1 1 calc R U . . .
H20B H 0.049843 0.469847 0.254489 0.030 Uiso 1 1 calc R U . . .
H20C H 0.118135 0.385821 0.235261 0.030 Uiso 1 1 calc R U . . .
C14 C 0.7088(3) 0.22088(14) 0.57480(17) 0.0240(5) Uani 1 1 d . . . . .
H14A H 0.665062 0.239070 0.630667 0.036 Uiso 1 1 calc R U . . .
H14B H 0.793668 0.181442 0.586417 0.036 Uiso 1 1 calc R U . . .
H14C H 0.616664 0.199473 0.538576 0.036 Uiso 1 1 calc R U . . .
C11 C 0.9587(3) 0.29370(14) 0.51498(15) 0.0202(5) Uani 1 1 d . . . . .
H11 H 1.044407 0.259557 0.534523 0.024 Uiso 1 1 calc R U . . .
C18 C 0.8974(3) 0.20711(14) 0.28455(17) 0.0252(5) Uani 1 1 d . . . . .
H18A H 0.926567 0.200007 0.222883 0.038 Uiso 1 1 calc R U . . .
H18B H 0.928409 0.161367 0.318275 0.038 Uiso 1 1 calc R U . . .
H18C H 0.958334 0.251210 0.308878 0.038 Uiso 1 1 calc R U . . .
B8 B 0.4944(3) 0.35767(14) 0.48497(15) 0.0146(5) Uani 1 1 d . . . . .
H8A H 0.467240 0.412490 0.478091 0.017 Uiso 1 1 calc R U . . .
H8B H 0.445042 0.339360 0.540179 0.017 Uiso 1 1 calc R U . . .
C17 C 0.6041(4) 0.15646(14) 0.24253(19) 0.0377(7) Uani 1 1 d . . . . .
H17A H 0.483629 0.166003 0.248047 0.057 Uiso 1 1 calc R U . . .
H17B H 0.632860 0.107187 0.269376 0.057 Uiso 1 1 calc R U . . .
H17C H 0.631908 0.155619 0.180138 0.057 Uiso 1 1 calc R U . . .

loop_
_atom_site_aniso_label
_atom_site_aniso_U_11
_atom_site_aniso_U_22
_atom_site_aniso_U_33
_atom_site_aniso_U_23
_atom_site_aniso_U_13
_atom_site_aniso_U_12
S7 0.0109(3) 0.0123(3) 0.0150(3) 0.00452(17) 0.00213(18) -0.00317(17)
N13 0.0131(9) 0.0156(9) 0.0133(8) -0.0019(7) 0.0010(6) -0.0017(7)
N10 0.0172(9) 0.0133(8) 0.0138(8) -0.0003(7) -0.0013(7) 0.0034(7)
C9 0.0157(10) 0.0104(9) 0.0093(9) -0.0013(7) 0.0006(7) 0.0008(8)
C4 0.0075(9) 0.0125(9) 0.0109(9) 0.0000(7) -0.0018(7) -0.0031(7)
C6 0.0072(9) 0.0120(9) 0.0106(9) -0.0006(7) -0.0019(7) -0.0012(7)
C5 0.0101(9) 0.0106(9) 0.0125(9) 0.0023(7) -0.0016(7) -0.0012(7)
C22 0.0093(9) 0.0143(10) 0.0117(9) 0.0021(8) 0.0019(7) -0.0015(7)
C1 0.0087(9) 0.0109(9) 0.0117(9) 0.0008(7) -0.0002(7) -0.0045(7)
C3 0.0095(9) 0.0115(10) 0.0127(9) -0.0010(7) -0.0002(7) 0.0005(7)
C19 0.0125(10) 0.0125(10) 0.0117(9) 0.0025(7) 0.0025(7) 0.0015(8)
C2 0.0120(10) 0.0089(9) 0.0124(9) -0.0008(7) -0.0032(7) -0.0016(7)
C24 0.0255(12) 0.0139(10) 0.0150(10) -0.0017(8) 0.0056(8) 0.0008(9)
C16 0.0218(11) 0.0096(9) 0.0121(9) 0.0015(8) -0.0011(8) 0.0006(8)
C12 0.0113(10) 0.0269(12) 0.0223(11) -0.0041(9) -0.0004(8) -0.0002(9)
C21 0.0168(11) 0.0151(11) 0.0226(11) -0.0039(8) 0.0011(8) 0.0024(8)
C23 0.0230(11) 0.0143(11) 0.0153(10) 0.0013(8) 0.0059(8) -0.0049(9)
C15 0.0220(12) 0.0145(11) 0.0227(11) 0.0034(9) 0.0024(9) -0.0039(8)
C20 0.0098(10) 0.0228(12) 0.0271(12) -0.0038(9) 0.0005(8) 0.0007(8)
C14 0.0279(13) 0.0163(11) 0.0279(12) 0.0083(9) 0.0009(10) 0.0021(9)
C11 0.0142(11) 0.0240(12) 0.0220(11) -0.0039(9) -0.0038(8) 0.0078(9)
C18 0.0304(13) 0.0212(12) 0.0244(12) 0.0086(9) 0.0072(10) 0.0156(10)
B8 0.0150(11) 0.0166(12) 0.0124(11) 0.0027(9) 0.0039(9) 0.0028(9)
C17 0.067(2) 0.0097(11) 0.0350(15) 0.0050(10) -0.0243(14) -0.0086(12)

loop_
_atom_type_symbol
_atom_type_description
_atom_type_scat_dispersion_real
_atom_type_scat_dispersion_imag
_atom_type_scat_source
C C 0.0181 0.0091 'International Tables Vol C Tables 4.2.6.8 and 6.1.1.4'
H H 0.0000 0.0000 'International Tables Vol C Tables 4.2.6.8 and 6.1.1.4'
B B 0.0090 0.0039 'International Tables Vol C Tables 4.2.6.8 and 6.1.1.4'
N N 0.0311 0.0180 'International Tables Vol C Tables 4.2.6.8 and 6.1.1.4'
S S 0.3331 0.5567 'International Tables Vol C Tables 4.2.6.8 and 6.1.1.4'

loop_
_geom_angle_atom_site_label_1
_geom_angle_atom_site_label_2
_geom_angle_atom_site_label_3
_geom_angle
_geom_angle_site_symmetry_1
_geom_angle_site_symmetry_3
_geom_angle_publ_flag
C1 S7 B8 102.53(9) . . ?
C9 N13 C12 110.46(18) . . ?
C9 N13 C15 125.76(18) . . ?
C12 N13 C15 123.76(18) . . ?
C9 N10 C14 125.00(19) . . ?
C9 N10 C11 110.85(18) . . ?
C11 N10 C14 124.16(19) . . ?
N13 C9 B8 128.02(18) . . ?
N10 C9 N13 104.87(18) . . ?
N10 C9 B8 127.06(18) . . ?
C5 C4 C22 123.74(18) . . ?
C5 C4 C3 117.63(18) . . ?
C3 C4 C22 118.63(17) . . ?
C5 C6 C1 119.13(18) . . ?
C5 C6 C19 119.23(17) . . ?
C1 C6 C19 121.62(17) . . ?
C4 C5 C6 121.93(18) . . ?
C4 C5 H5 119.0 . . ?
C6 C5 H5 119.0 . . ?
C4 C22 H22 106.8 . . ?
C4 C22 C24 111.28(16) . . ?
C4 C22 C23 114.62(17) . . ?
C24 C22 H22 106.8 . . ?
C23 C22 H22 106.8 . . ?
C23 C22 C24 110.17(17) . . ?
C6 C1 S7 120.70(15) . . ?
C6 C1 C2 119.94(18) . . ?
C2 C1 S7 119.35(15) . . ?
C4 C3 H3 118.5 . . ?
C2 C3 C4 122.97(18) . . ?
C2 C3 H3 118.5 . . ?
C6 C19 H19 107.5 . . ?
C6 C19 C21 113.79(17) . . ?
C6 C19 C20 109.75(17) . . ?
C21 C19 H19 107.5 . . ?
C20 C19 H19 107.5 . . ?
C20 C19 C21 110.61(18) . . ?
C1 C2 C16 121.67(18) . . ?
C3 C2 C1 118.39(18) . . ?
C3 C2 C16 119.92(18) . . ?
C22 C24 H24A 109.5 . . ?
C22 C24 H24B 109.5 . . ?
C22 C24 H24C 109.5 . . ?
H24A C24 H24B 109.5 . . ?
H24A C24 H24C 109.5 . . ?
H24B C24 H24C 109.5 . . ?
C2 C16 H16 107.5 . . ?
C2 C16 C17 109.43(17) . . ?
C18 C16 C2 113.72(18) . . ?
C18 C16 H16 107.5 . . ?
C18 C16 C17 111.1(2) . . ?
C17 C16 H16 107.5 . . ?
N13 C12 H12 126.5 . . ?
C11 C12 N13 107.0(2) . . ?
C11 C12 H12 126.5 . . ?
C19 C21 H21A 109.5 . . ?
C19 C21 H21B 109.5 . . ?
C19 C21 H21C 109.5 . . ?
H21A C21 H21B 109.5 . . ?
H21A C21 H21C 109.5 . . ?
H21B C21 H21C 109.5 . . ?
C22 C23 H23A 109.5 . . ?
C22 C23 H23B 109.5 . . ?
C22 C23 H23C 109.5 . . ?
H23A C23 H23B 109.5 . . ?
H23A C23 H23C 109.5 . . ?
H23B C23 H23C 109.5 . . ?
N13 C15 H15A 109.5 . . ?
N13 C15 H15B 109.5 . . ?
N13 C15 H15C 109.5 . . ?
H15A C15 H15B 109.5 . . ?
H15A C15 H15C 109.5 . . ?
H15B C15 H15C 109.5 . . ?
C19 C20 H20A 109.5 . . ?
C19 C20 H20B 109.5 . . ?
C19 C20 H20C 109.5 . . ?
H20A C20 H20B 109.5 . . ?
H20A C20 H20C 109.5 . . ?
H20B C20 H20C 109.5 . . ?
N10 C14 H14A 109.5 . . ?
N10 C14 H14B 109.5 . . ?
N10 C14 H14C 109.5 . . ?
H14A C14 H14B 109.5 . . ?
H14A C14 H14C 109.5 . . ?
H14B C14 H14C 109.5 . . ?
N10 C11 H11 126.6 . . ?
C12 C11 N10 106.81(19) . . ?
C12 C11 H11 126.6 . . ?
C16 C18 H18A 109.5 . . ?
C16 C18 H18B 109.5 . . ?
C16 C18 H18C 109.5 . . ?
H18A C18 H18B 109.5 . . ?
H18A C18 H18C 109.5 . . ?
H18B C18 H18C 109.5 . . ?
S7 B8 H8A 109.8 . . ?
S7 B8 H8B 109.8 . . ?
C9 B8 S7 109.23(14) . . ?
C9 B8 H8A 109.8 . . ?
C9 B8 H8B 109.8 . . ?
H8A B8 H8B 108.3 . . ?
C16 C17 H17A 109.5 . . ?
C16 C17 H17B 109.5 . . ?
C16 C17 H17C 109.5 . . ?
H17A C17 H17B 109.5 . . ?
H17A C17 H17C 109.5 . . ?
H17B C17 H17C 109.5 . . ?

loop_
_geom_bond_atom_site_label_1
_geom_bond_atom_site_label_2
_geom_bond_distance
_geom_bond_site_symmetry_2
_geom_bond_publ_flag
S7 C1 1.791(2) . ?
S7 B8 1.947(2) . ?
N13 C9 1.353(3) . ?
N13 C12 1.375(3) . ?
N13 C15 1.460(3) . ?
N10 C9 1.353(3) . ?
N10 C14 1.461(3) . ?
N10 C11 1.370(3) . ?
C9 B8 1.606(3) . ?
C4 C5 1.391(3) . ?
C4 C22 1.523(3) . ?
C4 C3 1.394(3) . ?
C6 C5 1.404(3) . ?
C6 C1 1.405(3) . ?
C6 C19 1.524(3) . ?
C5 H5 0.9300 . ?
C22 H22 0.9800 . ?
C22 C24 1.530(3) . ?
C22 C23 1.526(3) . ?
C1 C2 1.418(3) . ?
C3 H3 0.9300 . ?
C3 C2 1.390(3) . ?
C19 H19 0.9800 . ?
C19 C21 1.527(3) . ?
C19 C20 1.527(3) . ?
C2 C16 1.522(3) . ?
C24 H24A 0.9600 . ?
C24 H24B 0.9600 . ?
C24 H24C 0.9600 . ?
C16 H16 0.9800 . ?
C16 C18 1.520(3) . ?
C16 C17 1.527(3) . ?
C12 H12 0.9300 . ?
C12 C11 1.347(3) . ?
C21 H21A 0.9600 . ?
C21 H21B 0.9600 . ?
C21 H21C 0.9600 . ?
C23 H23A 0.9600 . ?
C23 H23B 0.9600 . ?
C23 H23C 0.9600 . ?
C15 H15A 0.9600 . ?
C15 H15B 0.9600 . ?
C15 H15C 0.9600 . ?
C20 H20A 0.9600 . ?
C20 H20B 0.9600 . ?
C20 H20C 0.9600 . ?
C14 H14A 0.9600 . ?
C14 H14B 0.9600 . ?
C14 H14C 0.9600 . ?
C11 H11 0.9300 . ?
C18 H18A 0.9600 . ?
C18 H18B 0.9600 . ?
C18 H18C 0.9600 . ?
B8 H8A 0.9700 . ?
B8 H8B 0.9700 . ?
C17 H17A 0.9600 . ?
C17 H17B 0.9600 . ?
C17 H17C 0.9600 . ?

loop_
_geom_torsion_atom_site_label_1
_geom_torsion_atom_site_label_2
_geom_torsion_atom_site_label_3
_geom_torsion_atom_site_label_4
_geom_torsion
_geom_torsion_site_symmetry_1
_geom_torsion_site_symmetry_2
_geom_torsion_site_symmetry_3
_geom_torsion_site_symmetry_4
_geom_torsion_publ_flag
S7 C1 C2 C3 179.44(14) . . . . ?
S7 C1 C2 C16 1.0(3) . . . . ?
N13 C9 B8 S7 94.3(2) . . . . ?
N13 C12 C11 N10 0.2(2) . . . . ?
N10 C9 B8 S7 -82.9(2) . . . . ?
C9 N13 C12 C11 -0.6(2) . . . . ?
C9 N10 C11 C12 0.3(2) . . . . ?
C4 C3 C2 C1 0.6(3) . . . . ?
C4 C3 C2 C16 179.07(18) . . . . ?
C6 C1 C2 C3 -0.4(3) . . . . ?
C6 C1 C2 C16 -178.79(17) . . . . ?
C5 C4 C22 C24 -109.2(2) . . . . ?
C5 C4 C22 C23 16.6(3) . . . . ?
C5 C4 C3 C2 -0.7(3) . . . . ?
C5 C6 C1 S7 -179.54(15) . . . . ?
C5 C6 C1 C2 0.3(3) . . . . ?
C5 C6 C19 C21 -42.8(3) . . . . ?
C5 C6 C19 C20 81.7(2) . . . . ?
C22 C4 C5 C6 -179.12(18) . . . . ?
C22 C4 C3 C2 179.02(18) . . . . ?
C1 C6 C5 C4 -0.4(3) . . . . ?
C1 C6 C19 C21 138.58(19) . . . . ?
C1 C6 C19 C20 -96.9(2) . . . . ?
C1 C2 C16 C18 -147.4(2) . . . . ?
C1 C2 C16 C17 87.7(3) . . . . ?
C3 C4 C5 C6 0.6(3) . . . . ?
C3 C4 C22 C24 71.0(2) . . . . ?
C3 C4 C22 C23 -163.12(18) . . . . ?
C3 C2 C16 C18 34.2(3) . . . . ?
C3 C2 C16 C17 -90.6(3) . . . . ?
C19 C6 C5 C4 -179.03(18) . . . . ?
C19 C6 C1 S7 -1.0(3) . . . . ?
C19 C6 C1 C2 178.86(18) . . . . ?
C12 N13 C9 N10 0.7(2) . . . . ?
C12 N13 C9 B8 -177.00(19) . . . . ?
C15 N13 C9 N10 179.15(18) . . . . ?
C15 N13 C9 B8 1.4(3) . . . . ?
C15 N13 C12 C11 -179.04(19) . . . . ?
C14 N10 C9 N13 179.19(19) . . . . ?
C14 N10 C9 B8 -3.0(3) . . . . ?
C14 N10 C11 C12 -179.5(2) . . . . ?
C11 N10 C9 N13 -0.6(2) . . . . ?
C11 N10 C9 B8 177.15(19) . . . . ?
B8 S7 C1 C6 -79.02(17) . . . . ?
B8 S7 C1 C2 101.16(17) . . . . ?
